data_7051753
loop_
_publ_author_name
'Altamura, Maria'
'Fedi, Valentina'
'Giannotti, Danilo'
'Paoli, Paola'
'Rossi, Patrizia'

_publ_section_title
;
 Privileged structures: synthesis and structural investigations on
 tricyclic sulfonamides
;
_journal_issue 11
_journal_name_full 'New Journal of Chemistry'
_journal_page_first 2219
_journal_paper_doi 10.1039/b9nj00279k
_journal_volume 33
_journal_year 2009
_chemical_formula_sum 'C26 H24 N2 O5 S5'
_chemical_formula_weight 604.77
_chemical_name_systematic
;
?
;
_space_group_IT_number 2
_symmetry_cell_setting triclinic
_symmetry_space_group_name_Hall '-P 1'
_symmetry_space_group_name_H-M 'P -1'
_atom_sites_solution_hydrogens geom
_atom_sites_solution_primary direct
_atom_sites_solution_secondary difmap
_audit_creation_method SHELXL-97
_cell_angle_alpha 99.54(3)
_cell_angle_beta 90.98(2)
_cell_angle_gamma 112.46(3)
_cell_formula_units_Z 2
_cell_length_a 9.261(2)
_cell_length_b 10.064(4)
_cell_length_c 15.947(5)
_cell_measurement_temperature 150
_cell_volume 1349.3(8)
_computing_cell_refinement
;
CrysAlis RED, Oxford Diffraction Ltd.,
Version 1.171.29.2 (release 20-01-2006 CrysAlis171 .NET)
(compiled Jan 20 2006,12:36:28)
;
_computing_data_collection
;
CrysAlis CCD, Oxford Diffraction Ltd.,
Version 1.171.29.2 (release 20-01-2006 CrysAlis171 .NET)
(compiled Jan 20 2006,12:36:28)
;
_computing_data_reduction
;
CrysAlis RED, Oxford Diffraction Ltd.,
Version 1.171.29.2 (release 20-01-2006 CrysAlis171 .NET)
(compiled Jan 20 2006,12:36:28)
;
_computing_molecular_graphics 'ORTEP-3 (Farruggia, 1997)'
_computing_publication_material 'PARST97 (Nardelli, 1995)'
_computing_structure_refinement 'SHELXL-97 (Sheldrick, 1997)'
_computing_structure_solution 'SIR97 (Altomare, 1999)'
_diffrn_ambient_temperature 150
_diffrn_detector_area_resol_mean 16.4547
_diffrn_measured_fraction_theta_full 0.789
_diffrn_measured_fraction_theta_max 0.789
_diffrn_measurement_device_type 'Xcalibur3 4 circles diffractometer'
_diffrn_measurement_method 'intensity from \w scans'
_diffrn_radiation_monochromator graphite
_diffrn_radiation_source 'Enhance (Mo) X-ray Source'
_diffrn_radiation_type MoK\a
_diffrn_radiation_wavelength 0.71073
_diffrn_reflns_av_R_equivalents 0.0162
_diffrn_reflns_av_sigmaI/netI 0.0746
_diffrn_reflns_limit_h_max 11
_diffrn_reflns_limit_h_min -11
_diffrn_reflns_limit_k_max 11
_diffrn_reflns_limit_k_min -11
_diffrn_reflns_limit_l_max 19
_diffrn_reflns_limit_l_min -17
_diffrn_reflns_number 8850
_diffrn_reflns_theta_full 25.89
_diffrn_reflns_theta_max 25.89
_diffrn_reflns_theta_min 3.85
_exptl_absorpt_coefficient_mu 0.471
_exptl_absorpt_correction_T_max 0.829
_exptl_absorpt_correction_T_min 0.764
_exptl_absorpt_correction_type empirical
_exptl_absorpt_process_details
;
CrysAlis RED, Oxford Diffraction Ltd.,
Version 1.171.29.2 (release 20-01-2006 CrysAlis171 .NET)
(compiled Jan 20 2006,12:36:28)
;
_exptl_crystal_density_diffrn 1.489
_exptl_crystal_density_method 'not measured'
_exptl_crystal_F_000 628
_exptl_crystal_size_max 0.60
_exptl_crystal_size_mid 0.55
_exptl_crystal_size_min 0.38
_refine_diff_density_max 0.850
_refine_diff_density_min -0.473
_refine_diff_density_rms 0.138
_refine_ls_extinction_method none
_refine_ls_goodness_of_fit_ref 1.252
_refine_ls_hydrogen_treatment refU
_refine_ls_matrix_type full
_refine_ls_number_parameters 343
_refine_ls_number_reflns 4149
_refine_ls_number_restraints 0
_refine_ls_restrained_S_all 1.252
_refine_ls_R_factor_all 0.1040
_refine_ls_R_factor_gt 0.0883
_refine_ls_shift/su_max 0.000
_refine_ls_shift/su_mean 0.000
_refine_ls_structure_factor_coef Fsqd
_refine_ls_weighting_details 'calc w=1/[\s^2^(Fo^2^)+(0.0943P)^2^+12.6924P] where P=(Fo^2^+2Fc^2^)/3'
_refine_ls_weighting_scheme calc
_refine_ls_wR_factor_gt 0.2886
_refine_ls_wR_factor_ref 0.2933
_reflns_number_gt 3006
_reflns_number_total 4149
_reflns_threshold_expression >2sigma(I)
_cod_data_source_file b9nj00279k.txt
_cod_data_source_block 15a*(Me2SO4)
_cod_original_cell_volume 1349.3(7)
_cod_original_sg_symbol_H-M P-1
_cod_database_code 7051753

loop_
_symmetry_equiv_pos_as_xyz
'x, y, z'
'-x, -y, -z'

loop_
_atom_site_label
_atom_site_type_symbol
_atom_site_fract_x
_atom_site_fract_y
_atom_site_fract_z
_atom_site_U_iso_or_equiv
_atom_site_adp_type
_atom_site_occupancy
_atom_site_symmetry_multiplicity
_atom_site_calc_flag
_atom_site_refinement_flags
_atom_site_disorder_assembly
_atom_site_disorder_group
S1A S 0.2725(3) 0.8308(3) 0.87193(16) 0.0374(7) Uani 1 1 d . . .
S2A S 0.5490(3) 0.5899(3) 0.75581(16) 0.0379(7) Uani 1 1 d . . .
O1A O 0.1561(8) 0.7456(8) 0.9200(4) 0.0465(19) Uani 1 1 d . . .
O2A O 0.3328(9) 0.9840(8) 0.8916(5) 0.052(2) Uani 1 1 d . . .
N1A N 0.4152(9) 0.7730(9) 0.8776(5) 0.038(2) Uani 1 1 d . . .
C1A C 0.1913(9) 0.7806(9) 0.7632(6) 0.0237(19) Uani 1 1 d . . .
C2A C 0.0969(10) 0.6325(10) 0.7249(6) 0.028(2) Uani 1 1 d . . .
C3A C 0.0456(10) 0.6097(10) 0.6413(5) 0.026(2) Uani 1 1 d . . .
H3A H -0.0179 0.5151 0.6143 0.031 Uiso 1 1 calc R . .
C4A C 0.0837(10) 0.7212(11) 0.5941(6) 0.033(2) Uani 1 1 d . . .
H4A H 0.0449 0.6993 0.5371 0.040 Uiso 1 1 calc R . .
C5A C 0.1757(12) 0.8601(11) 0.6295(6) 0.037(2) Uani 1 1 d . . .
H5A H 0.2025 0.9329 0.5967 0.044 Uiso 1 1 calc R . .
C6A C 0.2320(11) 0.8953(11) 0.7176(6) 0.035(2) Uani 1 1 d . . .
H6A H 0.2935 0.9910 0.7437 0.042 Uiso 1 1 calc R . .
C7A C 0.5705(11) 0.8512(11) 0.8536(6) 0.034(2) Uani 1 1 d . . .
C8A C 0.6511(12) 0.7832(12) 0.7973(6) 0.037(2) Uani 1 1 d . . .
C9A C 0.7930(15) 0.8516(12) 0.7825(7) 0.049(3) Uani 1 1 d . . .
H9A H 0.8394 0.8020 0.7450 0.059 Uiso 1 1 calc R . .
C10A C 0.8825(14) 0.9978(14) 0.8201(8) 0.053(3) Uani 1 1 d . . .
H10A H 0.9870 1.0446 0.8103 0.064 Uiso 1 1 calc R . .
C11A C 0.8077(12) 1.0663(12) 0.8713(7) 0.043(3) Uani 1 1 d . . .
H11A H 0.8629 1.1645 0.8950 0.052 Uiso 1 1 calc R . .
C12A C 0.6528(12) 1.0001(12) 0.8911(7) 0.044(3) Uani 1 1 d . . .
H12A H 0.6063 1.0515 0.9272 0.053 Uiso 1 1 calc R . .
S1B S 0.3136(3) 0.2873(3) 0.63677(17) 0.0343(7) Uani 1 1 d . . .
S2B S 0.0449(3) 0.4969(3) 0.78945(15) 0.0291(6) Uani 1 1 d . . .
O1B O 0.4432(8) 0.2874(8) 0.6852(5) 0.0442(18) Uani 1 1 d . . .
O2B O 0.2415(7) 0.1774(7) 0.5650(5) 0.0398(17) Uani 1 1 d . . .
N1B N 0.1832(8) 0.2781(8) 0.7063(5) 0.0290(18) Uani 1 1 d . . .
C1B C 0.3666(10) 0.4588(10) 0.6027(6) 0.030(2) Uani 1 1 d . . .
C2B C 0.4583(10) 0.5901(10) 0.6548(6) 0.026(2) Uani 1 1 d . . .
C3B C 0.4876(11) 0.7190(10) 0.6241(6) 0.031(2) Uani 1 1 d . . .
H3B H 0.5510 0.8086 0.6573 0.037 Uiso 1 1 calc R . .
C4B C 0.4224(11) 0.7136(12) 0.5440(6) 0.038(2) Uani 1 1 d . . .
H4B H 0.4389 0.8005 0.5251 0.045 Uiso 1 1 calc R . .
C5B C 0.3347(9) 0.5837(9) 0.4926(6) 0.024(2) Uani 1 1 d . . .
H5B H 0.2967 0.5811 0.4378 0.029 Uiso 1 1 calc R . .
C6B C 0.3031(10) 0.4563(10) 0.5233(6) 0.028(2) Uani 1 1 d . . .
H6B H 0.2382 0.3674 0.4900 0.034 Uiso 1 1 calc R . .
C7B C 0.0218(10) 0.2458(10) 0.6785(6) 0.028(2) Uani 1 1 d . . .
C8B C -0.0559(9) 0.3340(10) 0.7155(6) 0.025(2) Uani 1 1 d . . .
C9B C -0.2166(10) 0.2901(10) 0.6959(6) 0.033(2) Uani 1 1 d . . .
H9B H -0.2685 0.3474 0.7209 0.039 Uiso 1 1 calc R . .
C11B C -0.2260(10) 0.0751(10) 0.6019(6) 0.029(2) Uani 1 1 d . . .
H11B H -0.2818 -0.0082 0.5613 0.035 Uiso 1 1 calc R . .
C10B C -0.2978(11) 0.1625(11) 0.6397(6) 0.035(2) Uani 1 1 d . . .
H10B H -0.4049 0.1345 0.6270 0.041 Uiso 1 1 calc R . .
C12B C -0.0671(10) 0.1133(10) 0.6252(6) 0.028(2) Uani 1 1 d . . .
H12B H -0.0199 0.0491 0.6049 0.034 Uiso 1 1 calc R . .
S1S S 0.2087(4) 0.4089(4) 0.9594(2) 0.0623(9) Uani 1 1 d . . .
O1S O 0.3311(9) 0.4631(10) 0.8972(6) 0.067(2) Uani 1 1 d . . .
C1S C 0.269(3) 0.542(2) 1.0516(12) 0.132(8) Uani 1 1 d . . .
H1SA H 0.2630 0.6302 1.0402 0.198 Uiso 1 1 calc R . .
H1SB H 0.3757 0.5607 1.0700 0.198 Uiso 1 1 calc R . .
H1SC H 0.2028 0.5080 1.0956 0.198 Uiso 1 1 calc R . .
C2S C 0.230(2) 0.258(2) 0.9953(11) 0.106(6) Uani 1 1 d . . .
H2SA H 0.1987 0.1757 0.9491 0.159 Uiso 1 1 calc R . .
H2SB H 0.1657 0.2329 1.0413 0.159 Uiso 1 1 calc R . .
H2SC H 0.3380 0.2848 1.0148 0.159 Uiso 1 1 calc R . .

loop_
_atom_site_aniso_label
_atom_site_aniso_U_11
_atom_site_aniso_U_22
_atom_site_aniso_U_33
_atom_site_aniso_U_23
_atom_site_aniso_U_13
_atom_site_aniso_U_12
S1A 0.0392(14) 0.0368(15) 0.0345(14) -0.0004(12) 0.0004(11) 0.0159(12)
S2A 0.0418(15) 0.0367(15) 0.0358(14) 0.0087(11) 0.0013(11) 0.0153(12)
O1A 0.048(4) 0.048(5) 0.040(4) 0.004(4) 0.009(3) 0.016(4)
O2A 0.058(5) 0.039(4) 0.055(5) -0.002(4) 0.003(4) 0.019(4)
N1A 0.036(5) 0.038(5) 0.035(5) -0.007(4) -0.002(4) 0.015(4)
C1A 0.018(4) 0.023(5) 0.027(5) 0.001(4) 0.002(4) 0.006(4)
C2A 0.026(5) 0.025(5) 0.034(5) -0.001(4) 0.003(4) 0.013(4)
C3A 0.020(4) 0.033(5) 0.022(5) 0.006(4) 0.002(4) 0.008(4)
C4A 0.025(5) 0.037(6) 0.035(6) -0.001(5) 0.003(4) 0.012(4)
C5A 0.043(6) 0.032(6) 0.038(6) 0.012(5) 0.005(5) 0.015(5)
C6A 0.035(5) 0.031(5) 0.047(6) 0.008(5) 0.004(5) 0.022(5)
C7A 0.028(5) 0.032(5) 0.038(6) 0.004(5) -0.004(4) 0.009(4)
C8A 0.044(6) 0.042(6) 0.028(5) 0.003(5) -0.001(5) 0.021(5)
C9A 0.068(8) 0.046(7) 0.030(6) 0.011(5) 0.005(6) 0.016(6)
C10A 0.051(7) 0.059(8) 0.053(7) 0.017(6) 0.012(6) 0.021(6)
C11A 0.034(6) 0.045(7) 0.042(6) 0.010(5) -0.001(5) 0.007(5)
C12A 0.046(6) 0.044(7) 0.039(6) 0.004(5) -0.004(5) 0.017(5)
S1B 0.0311(13) 0.0278(13) 0.0468(16) 0.0095(12) 0.0104(11) 0.0133(11)
S2B 0.0279(12) 0.0307(13) 0.0261(12) 0.0023(10) -0.0001(10) 0.0097(10)
O1B 0.035(4) 0.044(4) 0.062(5) 0.021(4) 0.011(3) 0.019(3)
O2B 0.034(4) 0.029(4) 0.052(4) 0.003(3) 0.009(3) 0.008(3)
N1B 0.020(4) 0.031(4) 0.037(5) 0.009(4) 0.002(3) 0.009(3)
C1B 0.028(5) 0.027(5) 0.036(6) 0.003(4) 0.005(4) 0.012(4)
C2B 0.022(4) 0.027(5) 0.031(5) 0.008(4) 0.006(4) 0.012(4)
C3B 0.033(5) 0.024(5) 0.037(6) 0.009(4) 0.004(4) 0.013(4)
C4B 0.035(5) 0.049(7) 0.027(5) 0.011(5) 0.004(4) 0.013(5)
C5B 0.020(4) 0.026(5) 0.025(5) 0.007(4) 0.002(4) 0.007(4)
C6B 0.024(5) 0.031(5) 0.029(5) 0.003(4) 0.009(4) 0.011(4)
C7B 0.028(5) 0.027(5) 0.029(5) 0.002(4) -0.001(4) 0.010(4)
C8B 0.018(4) 0.026(5) 0.027(5) 0.007(4) 0.005(4) 0.002(4)
C9B 0.028(5) 0.029(5) 0.044(6) 0.011(5) 0.005(4) 0.011(4)
C11B 0.025(5) 0.023(5) 0.034(5) -0.001(4) 0.000(4) 0.007(4)
C10B 0.027(5) 0.032(6) 0.044(6) 0.010(5) 0.004(4) 0.010(4)
C12B 0.024(5) 0.024(5) 0.036(5) 0.006(4) 0.004(4) 0.010(4)
S1S 0.063(2) 0.072(2) 0.061(2) 0.0259(18) 0.0096(17) 0.0306(18)
O1S 0.052(5) 0.080(6) 0.076(6) 0.020(5) 0.015(5) 0.031(5)
C1S 0.21(2) 0.146(19) 0.102(15) 0.055(14) 0.062(15) 0.122(19)
C2S 0.128(15) 0.149(18) 0.089(12) 0.046(12) 0.034(11) 0.095(14)

loop_
_atom_type_symbol
_atom_type_description
_atom_type_scat_dispersion_real
_atom_type_scat_dispersion_imag
_atom_type_scat_source
C C 0.0033 0.0016 'International Tables Vol C Tables 4.2.6.8 and 6.1.1.4'
H H 0.0000 0.0000 'International Tables Vol C Tables 4.2.6.8 and 6.1.1.4'
N N 0.0061 0.0033 'International Tables Vol C Tables 4.2.6.8 and 6.1.1.4'
O O 0.0106 0.0060 'International Tables Vol C Tables 4.2.6.8 and 6.1.1.4'
S S 0.1246 0.1234 'International Tables Vol C Tables 4.2.6.8 and 6.1.1.4'

loop_
_geom_angle_atom_site_label_1
_geom_angle_atom_site_label_2
_geom_angle_atom_site_label_3
_geom_angle
_geom_angle_site_symmetry_1
_geom_angle_site_symmetry_3
_geom_angle_publ_flag
O2A S1A O1A 120.8(5) . . ?
O2A S1A N1A 110.0(5) . . ?
O1A S1A N1A 104.7(5) . . ?
O2A S1A C1A 106.3(5) . . ?
O1A S1A C1A 107.0(4) . . ?
N1A S1A C1A 107.6(4) . . ?
C2B S2A C8A 102.0(4) . . ?
C7A N1A S1A 122.9(7) . . ?
C6A C1A C2A 122.5(8) . . ?
C6A C1A S1A 115.3(7) . . ?
C2A C1A S1A 122.1(7) . . ?
C3A C2A C1A 115.8(9) . . ?
C3A C2A S2B 125.1(7) . . ?
C1A C2A S2B 118.9(7) . . ?
C2A C3A C4A 123.1(9) . . ?
C5A C4A C3A 121.1(9) . . ?
C4A C5A C6A 119.8(9) . . ?
C1A C6A C5A 117.6(9) . . ?
C12A C7A C8A 117.3(9) . . ?
C12A C7A N1A 119.3(9) . . ?
C8A C7A N1A 123.3(9) . . ?
C9A C8A C7A 122.1(10) . . ?
C9A C8A S2A 121.0(9) . . ?
C7A C8A S2A 116.6(8) . . ?
C8A C9A C10A 123.2(12) . . ?
C11A C10A C9A 116.0(11) . . ?
C10A C11A C12A 124.6(11) . . ?
C11A C12A C7A 116.7(10) . . ?
O2B S1B O1B 120.4(4) . . ?
O2B S1B N1B 108.2(4) . . ?
O1B S1B N1B 103.6(4) . . ?
O2B S1B C1B 107.1(4) . . ?
O1B S1B C1B 109.3(4) . . ?
N1B S1B C1B 107.7(4) . . ?
C8B S2B C2A 103.1(4) . . ?
C7B N1B S1B 120.7(6) . . ?
C6B C1B C2B 120.7(9) . . ?
C6B C1B S1B 116.9(7) . . ?
C2B C1B S1B 122.3(7) . . ?
C1B C2B C3B 118.2(8) . . ?
C1B C2B S2A 119.8(7) . . ?
C3B C2B S2A 121.9(7) . . ?
C4B C3B C2B 120.1(9) . . ?
C5B C4B C3B 121.2(10) . . ?
C4B C5B C6B 118.9(9) . . ?
C5B C6B C1B 120.9(9) . . ?
C12B C7B C8B 118.2(8) . . ?
C12B C7B N1B 119.9(8) . . ?
C8B C7B N1B 121.0(8) . . ?
C9B C8B C7B 119.9(8) . . ?
C9B C8B S2B 118.9(7) . . ?
C7B C8B S2B 121.2(6) . . ?
C10B C9B C8B 119.9(9) . . ?
C10B C11B C12B 118.6(9) . . ?
C11B C10B C9B 121.9(9) . . ?
C7B C12B C11B 121.2(8) . . ?
O1S S1S C1S 105.8(9) . . ?
O1S S1S C2S 108.5(7) . . ?
C1S S1S C2S 101.5(9) . . ?

loop_
_geom_bond_atom_site_label_1
_geom_bond_atom_site_label_2
_geom_bond_distance
_geom_bond_site_symmetry_2
_geom_bond_publ_flag
S1A O2A 1.401(8) . ?
S1A O1A 1.423(8) . ?
S1A N1A 1.641(8) . ?
S1A C1A 1.789(9) . ?
S2A C2B 1.804(9) . ?
S2A C8A 1.806(11) . ?
N1A C7A 1.445(13) . ?
C1A C6A 1.400(13) . ?
C1A C2A 1.429(12) . ?
C2A C3A 1.361(12) . ?
C2A S2B 1.770(10) . ?
C3A C4A 1.391(13) . ?
C4A C5A 1.346(13) . ?
C5A C6A 1.427(14) . ?
C7A C12A 1.414(14) . ?
C7A C8A 1.428(14) . ?
C8A C9A 1.276(15) . ?
C9A C10A 1.404(16) . ?
C10A C11A 1.348(16) . ?
C11A C12A 1.399(15) . ?
S1B O2B 1.403(7) . ?
S1B O1B 1.416(7) . ?
S1B N1B 1.641(8) . ?
S1B C1B 1.785(10) . ?
S2B C8B 1.762(9) . ?
N1B C7B 1.447(11) . ?
C1B C6B 1.379(13) . ?
C1B C2B 1.384(13) . ?
C2B C3B 1.393(13) . ?
C3B C4B 1.387(13) . ?
C4B C5B 1.361(13) . ?
C5B C6B 1.377(13) . ?
C7B C12B 1.392(13) . ?
C7B C8B 1.408(13) . ?
C8B C9B 1.394(12) . ?
C9B C10B 1.369(13) . ?
C11B C10B 1.365(13) . ?
C11B C12B 1.398(12) . ?
S1S O1S 1.519(9) . ?
S1S C1S 1.74(2) . ?
S1S C2S 1.785(17) . ?

loop_
_cod_related_entry_id
_cod_related_entry_database
_cod_related_entry_code
1 ChemSpider 30652907
